data_4307061
loop_
_publ_author_name
'Krzysztof Lyczko'
'Wojciech Starosta'
'Ingmar Persson'

_publ_contact_author_address
;Institute of Nuclear Chemistry and Technology
03-195 Warsaw, Dorodna 16
Poland
;
_publ_contact_author_email kml@ichtj.waw.pl
_publ_contact_author_name 'Lyczko K.'
_publ_section_title
;
Influence of pH and Counteranion on the Structure of Tropolonato-Lead(II)
Complexes: Structural and Infrared Characterization of Formed Lead
Compounds
;
_journal_name_full 'Inorganic Chemistry'
_journal_page_first 4402
_journal_page_last 4410
_journal_paper_doi 10.1021/ic061561f
_journal_volume 46
_journal_year 2007
_chemical_formula_sum 'C15 H14 N2 O11 Pb2'
_chemical_formula_weight 812.66
_chemical_name_systematic
; 
catena-((\m~3~Tropolonato-O,O,O',O')-(\m~2~-tropolonato-O,O,O')
(\m~2~-nitrato-O,O,O',O'')-(nitrato-O,O')-methanolato-di-lead(II)) 
;
_space_group_IT_number 2
_symmetry_cell_setting triclinic
_symmetry_space_group_name_Hall '-P 1'
_symmetry_space_group_name_H-M 'P -1'
_atom_sites_solution_hydrogens geom
_atom_sites_solution_primary direct
_atom_sites_solution_secondary difmap
_audit_creation_method SHELXL-97
_cell_angle_alpha 90.30(3)
_cell_angle_beta 97.11(3)
_cell_angle_gamma 94.97(3)
_cell_formula_units_Z 2
_cell_length_a 7.4220(15)
_cell_length_b 10.171(2)
_cell_length_c 12.872(3)
_cell_measurement_reflns_used 25
_cell_measurement_temperature 293(2)
_cell_measurement_theta_max 15
_cell_measurement_theta_min 6
_cell_volume 960.5(4)
_computing_structure_refinement 'SHELXL-97 (Sheldrick, 1997)'
_computing_structure_solution 'SHELXS-97 (Sheldrick, 1990)'
_diffrn_ambient_temperature 293(2)
_diffrn_measured_fraction_theta_full 0.846
_diffrn_measured_fraction_theta_max 0.846
_diffrn_measurement_device_type 'KUMA KM-4 four circles diffractometer'
_diffrn_measurement_method 'profile scan from \w/2\q scan'
_diffrn_radiation_monochromator graphite
_diffrn_radiation_source 'fine-focus sealed tube'
_diffrn_radiation_type MoK\a
_diffrn_radiation_wavelength 0.71073
_diffrn_reflns_av_R_equivalents 0.0686
_diffrn_reflns_av_sigmaI/netI 0.0601
_diffrn_reflns_limit_h_max 10
_diffrn_reflns_limit_h_min 0
_diffrn_reflns_limit_k_max 14
_diffrn_reflns_limit_k_min -14
_diffrn_reflns_limit_l_max 16
_diffrn_reflns_limit_l_min -18
_diffrn_reflns_number 5080
_diffrn_reflns_theta_full 30.06
_diffrn_reflns_theta_max 30.06
_diffrn_reflns_theta_min 1.59
_diffrn_standards_decay_% 27.92
_diffrn_standards_interval_count 200
_diffrn_standards_number 3
_exptl_absorpt_coefficient_mu 17.570
_exptl_absorpt_correction_T_max 0.09463
_exptl_absorpt_correction_T_min 0.01939
_exptl_absorpt_correction_type analytical
_exptl_absorpt_process_details
;
analytical, Oxford Diffraction CCD Data Reduction ver. 1.169.8 
;
_exptl_crystal_colour orange
_exptl_crystal_density_diffrn 2.810
_exptl_crystal_density_method 'not measured'
_exptl_crystal_description plate
_exptl_crystal_F_000 740
_exptl_crystal_size_max 0.37
_exptl_crystal_size_mid 0.35
_exptl_crystal_size_min 0.22
_refine_diff_density_max 4.208
_refine_diff_density_min -3.059
_refine_diff_density_rms 0.404
_refine_ls_extinction_coef 0.0120(8)
_refine_ls_extinction_expression Fc^*^=kFc[1+0.001xFc^2^\l^3^/sin(2\q)]^-1/4^
_refine_ls_extinction_method SHELXL
_refine_ls_goodness_of_fit_ref 0.971
_refine_ls_hydrogen_treatment mixed
_refine_ls_matrix_type full
_refine_ls_number_parameters 273
_refine_ls_number_reflns 4765
_refine_ls_number_restraints 1
_refine_ls_restrained_S_all 0.972
_refine_ls_R_factor_all 0.0824
_refine_ls_R_factor_gt 0.0490
_refine_ls_shift/su_max 0.001
_refine_ls_shift/su_mean 0.000
_refine_ls_structure_factor_coef Fsqd
_refine_ls_weighting_details 'calc w=1/[\s^2^(Fo^2^)+(0.1213P)^2^+0.0000P] where P=(Fo^2^+2Fc^2^)/3'
_refine_ls_weighting_scheme calc
_refine_ls_wR_factor_gt 0.1374
_refine_ls_wR_factor_ref 0.1521
_reflns_number_gt 3397
_reflns_number_total 4765
_reflns_threshold_expression >2sigma(I)
_cod_data_source_file ic061561f-file002_4.cif
_cod_data_source_block Pbtrop3
_cod_original_cell_volume 960.5(3)
_cod_database_code 4307061

loop_
_symmetry_equiv_pos_as_xyz
'x, y, z'
'-x, -y, -z'

loop_
_atom_site_label
_atom_site_type_symbol
_atom_site_fract_x
_atom_site_fract_y
_atom_site_fract_z
_atom_site_U_iso_or_equiv
_atom_site_adp_type
_atom_site_occupancy
_atom_site_symmetry_multiplicity
_atom_site_calc_flag
_atom_site_refinement_flags
_atom_site_disorder_assembly
_atom_site_disorder_group
Pb1 Pb 0.46074(6) 0.93243(4) 0.33890(3) 0.02694(16) Uani 1 1 d . . .
Pb2 Pb 0.74517(6) 0.97140(4) 0.08782(3) 0.02612(16) Uani 1 1 d . . .
O12 O 0.5102(12) 0.8323(9) -0.0056(6) 0.0297(18) Uani 1 1 d . . .
O11 O 0.6082(12) 0.8149(8) 0.1954(6) 0.0298(18) Uani 1 1 d . . .
O3 O 0.3187(14) 0.9880(9) 0.1448(7) 0.0354(19) Uani 1 1 d . . .
O1 O 0.5509(13) 1.1158(9) 0.4504(6) 0.034(2) Uani 1 1 d . . .
O7 O 0.9909(13) 0.8950(10) 0.2553(7) 0.039(2) Uani 1 1 d . . .
N1 N 0.2408(14) 1.0860(10) 0.1652(7) 0.027(2) Uani 1 1 d . . .
O9 O 0.7555(14) 0.8320(13) 0.4088(7) 0.051(3) Uani 1 1 d D . .
H9 H 0.8055 0.7881 0.3572 0.061 Uiso 1 1 calc RD . .
C11 C 0.5102(15) 0.7159(10) 0.1506(9) 0.022(2) Uani 1 1 d . . .
O5 O 0.2740(14) 1.1425(10) 0.2493(8) 0.040(2) Uani 1 1 d . . .
O6 O 0.9542(14) 0.7826(12) 0.1132(8) 0.047(2) Uani 1 1 d . . .
C12 C 0.4451(16) 0.7267(12) 0.0387(9) 0.027(2) Uani 1 1 d . . .
N2 N 1.0145(14) 0.7945(12) 0.2076(9) 0.034(2) Uani 1 1 d . . .
C17 C 0.476(2) 0.6027(14) 0.2105(10) 0.038(3) Uani 1 1 d . . .
H17 H 0.5354 0.6067 0.2786 0.045 Uiso 1 1 calc R . .
C1 C 0.6443(16) 1.2169(12) 0.4147(8) 0.026(2) Uani 1 1 d . . .
C7 C 0.6538(19) 1.3396(13) 0.4649(10) 0.035(3) Uani 1 1 d . . .
H7 H 0.5869 1.3402 0.5213 0.042 Uiso 1 1 calc R . .
C16 C 0.368(2) 0.4863(16) 0.1839(14) 0.053(4) Uani 1 1 d . . .
H16 H 0.3675 0.4252 0.2374 0.064 Uiso 1 1 calc R . .
C6 C 0.743(2) 1.4603(14) 0.4468(11) 0.041(3) Uani 1 1 d . . .
H6 H 0.7199 1.5300 0.4887 0.049 Uiso 1 1 calc R . .
O2 O 0.6843(12) 1.0742(9) 0.2778(6) 0.0300(18) Uani 1 1 d . . .
O4 O 0.1224(13) 1.1233(10) 0.0962(7) 0.038(2) Uani 1 1 d . . .
C3 C 0.8564(17) 1.2766(13) 0.2784(9) 0.031(2) Uani 1 1 d . . .
H3 H 0.9122 1.2407 0.2253 0.037 Uiso 1 1 calc R . .
C2 C 0.7294(16) 1.1881(12) 0.3200(9) 0.027(2) Uani 1 1 d . . .
C4 C 0.913(2) 1.4060(17) 0.3017(11) 0.045(3) Uani 1 1 d . . .
H4 H 0.9992 1.4437 0.2617 0.054 Uiso 1 1 calc R . .
C14 C 0.2407(19) 0.5149(15) 0.0029(13) 0.043(3) Uani 1 1 d . . .
H14 H 0.1556 0.4760 -0.0499 0.052 Uiso 1 1 calc R . .
C13 C 0.3277(18) 0.6337(14) -0.0194(10) 0.035(3) Uani 1 1 d . . .
H13 H 0.3018 0.6568 -0.0892 0.042 Uiso 1 1 calc R . .
C5 C 0.860(2) 1.4909(13) 0.3769(12) 0.047(4) Uani 1 1 d . . .
H5 H 0.9116 1.5777 0.3784 0.057 Uiso 1 1 calc R . .
C15 C 0.266(2) 0.4467(16) 0.0948(13) 0.051(4) Uani 1 1 d . . .
H15 H 0.2035 0.3633 0.0949 0.061 Uiso 1 1 calc R . .
O8 O 1.1043(19) 0.7114(13) 0.2532(12) 0.072(4) Uani 1 1 d . . .
C9 C 0.856(2) 0.828(2) 0.5057(13) 0.058(4) Uani 1 1 d . . .
H92 H 0.9028 0.9165 0.5279 0.087 Uiso 1 1 calc R . .
H93 H 0.9562 0.7754 0.5016 0.087 Uiso 1 1 calc R . .
H91 H 0.7806 0.7910 0.5552 0.087 Uiso 1 1 calc R . .

loop_
_atom_site_aniso_label
_atom_site_aniso_U_11
_atom_site_aniso_U_22
_atom_site_aniso_U_33
_atom_site_aniso_U_23
_atom_site_aniso_U_13
_atom_site_aniso_U_12
Pb1 0.0319(3) 0.0286(3) 0.0210(2) 0.00319(16) 0.00733(17) 0.00036(18)
Pb2 0.0270(2) 0.0266(2) 0.0254(2) 0.00158(16) 0.00608(17) 0.00173(16)
O12 0.028(4) 0.037(5) 0.024(4) 0.002(3) 0.006(3) -0.002(4)
O11 0.041(5) 0.027(4) 0.022(4) -0.004(3) 0.007(3) 0.004(4)
O3 0.045(5) 0.032(5) 0.032(4) 0.005(4) 0.008(4) 0.012(4)
O1 0.045(5) 0.033(5) 0.024(4) -0.001(3) 0.018(4) -0.007(4)
O7 0.040(5) 0.043(6) 0.038(5) 0.002(4) 0.014(4) 0.012(4)
N1 0.033(5) 0.024(5) 0.027(5) 0.003(4) 0.014(4) 0.003(4)
O9 0.043(6) 0.088(9) 0.022(4) 0.012(5) 0.001(4) 0.020(6)
C11 0.024(5) 0.015(4) 0.029(5) 0.000(4) 0.010(4) 0.004(4)
O5 0.045(6) 0.037(5) 0.038(5) -0.008(4) 0.005(4) 0.001(4)
O6 0.045(6) 0.057(7) 0.042(6) -0.002(5) 0.006(5) 0.013(5)
C12 0.030(6) 0.024(5) 0.030(6) -0.004(4) 0.012(5) 0.006(4)
N2 0.025(5) 0.036(6) 0.042(6) 0.009(5) 0.015(4) -0.001(4)
C17 0.048(8) 0.036(7) 0.033(6) 0.009(5) 0.017(6) 0.006(6)
C1 0.029(6) 0.032(6) 0.019(5) 0.004(4) 0.008(4) 0.005(4)
C7 0.044(7) 0.034(7) 0.031(6) 0.000(5) 0.012(5) 0.008(5)
C16 0.059(10) 0.037(8) 0.072(11) 0.016(7) 0.037(9) 0.010(7)
C6 0.051(8) 0.032(7) 0.040(7) 0.002(5) 0.005(6) 0.008(6)
O2 0.036(5) 0.030(4) 0.026(4) 0.000(3) 0.010(3) 0.004(4)
O4 0.040(5) 0.033(5) 0.041(5) 0.012(4) 0.008(4) 0.006(4)
C3 0.031(6) 0.037(7) 0.025(5) 0.005(5) 0.009(5) -0.003(5)
C2 0.027(6) 0.025(5) 0.031(6) -0.005(4) 0.009(5) -0.002(4)
C4 0.045(8) 0.054(9) 0.034(7) 0.011(6) 0.009(6) -0.007(7)
C14 0.028(7) 0.038(7) 0.062(9) -0.009(7) 0.001(6) -0.004(5)
C13 0.034(6) 0.038(7) 0.030(6) -0.004(5) -0.004(5) 0.007(5)
C5 0.074(11) 0.014(5) 0.053(8) 0.008(5) 0.008(8) -0.001(6)
C15 0.052(10) 0.037(8) 0.067(11) -0.004(7) 0.026(8) -0.003(7)
O8 0.072(9) 0.054(8) 0.097(10) 0.040(7) 0.014(7) 0.033(7)
C9 0.054(10) 0.066(12) 0.055(10) 0.016(8) 0.002(8) 0.022(9)

loop_
_atom_type_symbol
_atom_type_description
_atom_type_scat_dispersion_real
_atom_type_scat_dispersion_imag
_atom_type_scat_source
Pb Pb -3.3944 10.1111 'International Tables Vol C Tables 4.2.6.8 and 6.1.1.4'
O O 0.0106 0.0060 'International Tables Vol C Tables 4.2.6.8 and 6.1.1.4'
N N 0.0061 0.0033 'International Tables Vol C Tables 4.2.6.8 and 6.1.1.4'
C C 0.0033 0.0016 'International Tables Vol C Tables 4.2.6.8 and 6.1.1.4'
H H 0.0000 0.0000 'International Tables Vol C Tables 4.2.6.8 and 6.1.1.4'

loop_
_geom_angle_atom_site_label_1
_geom_angle_atom_site_label_2
_geom_angle_atom_site_label_3
_geom_angle
_geom_angle_site_symmetry_1
_geom_angle_site_symmetry_3
_geom_angle_publ_flag
O2 Pb1 O1 67.4(3) . . ?
O2 Pb1 O9 76.9(3) . . ?
O1 Pb1 O9 89.1(4) . . ?
O2 Pb1 O11 69.8(3) . . ?
O1 Pb1 O11 134.5(3) . . ?
O9 Pb1 O11 66.5(3) . . ?
O2 Pb1 O3 75.9(3) . . ?
O1 Pb1 O3 115.4(3) . . ?
O9 Pb1 O3 131.8(3) . . ?
O11 Pb1 O3 67.0(3) . . ?
O12 Pb2 O11 67.3(3) . . ?
O12 Pb2 O6 91.8(3) . . ?
O11 Pb2 O6 73.0(3) . . ?
C12 O12 Pb2 119.4(7) . . ?
C11 O11 Pb2 117.8(7) . . ?
C11 O11 Pb1 114.7(7) . . ?
Pb2 O11 Pb1 110.5(3) . . ?
N1 O3 Pb1 98.8(7) . . ?
C1 O1 Pb1 118.5(7) . . ?
O5 N1 O3 121.5(11) . . ?
O5 N1 O4 120.9(11) . . ?
O3 N1 O4 117.6(10) . . ?
C9 O9 Pb1 134.3(10) . . ?
C9 O9 H9 112.9 . . ?
Pb1 O9 H9 112.9 . . ?
O11 C11 C17 118.4(11) . . ?
O11 C11 C12 117.3(10) . . ?
C17 C11 C12 124.3(11) . . ?
N2 O6 Pb2 102.3(8) . . ?
O12 C12 C13 120.3(11) . . ?
O12 C12 C11 114.9(10) . . ?
C13 C12 C11 124.8(11) . . ?
O8 N2 O7 119.0(13) . . ?
O8 N2 O6 121.9(14) . . ?
O7 N2 O6 119.0(12) . . ?
C16 C17 C11 130.3(14) . . ?
C16 C17 H17 114.8 . . ?
C11 C17 H17 114.8 . . ?
O1 C1 C7 119.7(10) . . ?
O1 C1 C2 114.6(10) . . ?
C7 C1 C2 125.7(11) . . ?
C6 C7 C1 132.3(12) . . ?
C6 C7 H7 113.8 . . ?
C1 C7 H7 113.8 . . ?
C15 C16 C17 131.2(16) . . ?
C15 C16 H16 114.4 . . ?
C17 C16 H16 114.4 . . ?
C5 C6 C7 128.9(13) . . ?
C5 C6 H6 115.6 . . ?
C7 C6 H6 115.6 . . ?
C2 O2 Pb1 120.7(7) . . ?
C4 C3 C2 131.6(12) . . ?
C4 C3 H3 114.2 . . ?
C2 C3 H3 114.2 . . ?
O2 C2 C3 120.4(10) . . ?
O2 C2 C1 116.0(10) . . ?
C3 C2 C1 123.6(11) . . ?
C3 C4 C5 129.9(13) . . ?
C3 C4 H4 115.0 . . ?
C5 C4 H4 115.0 . . ?
C13 C14 C15 127.1(14) . . ?
C13 C14 H14 116.4 . . ?
C15 C14 H14 116.4 . . ?
C14 C13 C12 134.1(13) . . ?
C14 C13 H13 112.9 . . ?
C12 C13 H13 112.9 . . ?
C6 C5 C4 127.1(13) . . ?
C6 C5 H5 116.5 . . ?
C4 C5 H5 116.5 . . ?
C16 C15 C14 127.6(15) . . ?
C16 C15 H15 116.2 . . ?
C14 C15 H15 116.2 . . ?
O9 C9 H92 109.5 . . ?
O9 C9 H93 109.5 . . ?
H92 C9 H93 109.5 . . ?
O9 C9 H91 109.5 . . ?
H92 C9 H91 109.5 . . ?
H93 C9 H91 109.5 . . ?

loop_
_geom_bond_atom_site_label_1
_geom_bond_atom_site_label_2
_geom_bond_distance
_geom_bond_site_symmetry_2
_geom_bond_publ_flag
Pb1 O2 2.317(9) . ?
Pb1 O1 2.346(9) . ?
Pb1 O9 2.559(10) . ?
Pb1 O11 2.597(8) . ?
Pb1 O3 2.672(9) . ?
Pb2 O12 2.350(9) . ?
Pb2 O11 2.361(9) . ?
Pb2 O6 2.569(11) . ?
O12 C12 1.302(14) . ?
O11 C11 1.280(13) . ?
O3 N1 1.237(13) . ?
O1 C1 1.307(14) . ?
O7 N2 1.226(15) . ?
N1 O5 1.211(13) . ?
N1 O4 1.254(13) . ?
O9 C9 1.375(18) . ?
O9 H9 0.9300 . ?
C11 C17 1.411(16) . ?
C11 C12 1.470(16) . ?
O6 N2 1.243(15) . ?
C12 C13 1.379(17) . ?
N2 O8 1.229(16) . ?
C17 C16 1.39(2) . ?
C17 H17 0.9300 . ?
C1 C7 1.394(17) . ?
C1 C2 1.479(15) . ?
C7 C6 1.380(19) . ?
C7 H7 0.9300 . ?
C16 C15 1.34(3) . ?
C16 H16 0.9300 . ?
C6 C5 1.34(2) . ?
C6 H6 0.9300 . ?
O2 C2 1.277(14) . ?
C3 C4 1.37(2) . ?
C3 C2 1.403(16) . ?
C3 H3 0.9300 . ?
C4 C5 1.41(2) . ?
C4 H4 0.9300 . ?
C14 C13 1.37(2) . ?
C14 C15 1.37(2) . ?
C14 H14 0.9300 . ?
C13 H13 0.9300 . ?
C5 H5 0.9300 . ?
C15 H15 0.9300 . ?
C9 H92 0.9600 . ?
C9 H93 0.9600 . ?
C9 H91 0.9600 . ?
